data_2201036
loop_
_publ_author_name
'Caldas, C. S.'
'De Simone, C. A.'
'Pereira, M. A.'
'Malta, V. R. S.'
'Carvalho, R. L. P.'
'da Silva, T. B. C.'
'Santana, A. E. G.'
'Conserva, L. M.'

_publ_section_title
;
 Bergenin monohydrate, a constituent of <i>Hurmiria balsamifera</i>, at
 120K
;
_journal_issue 6
_journal_name_full 'Acta Crystallographica Section E'
_journal_page_first o609
_journal_page_last o611
_journal_paper_doi 10.1107/S1600536802007584
_journal_volume 58
_journal_year 2002
_chemical_formula_iupac 'C14 H16 O9, H2 O1'
_chemical_formula_moiety 'C14 H16 O9, H2 O1'
_chemical_formula_sum 'C14 H18 O10'
_chemical_formula_weight 346.28
_chemical_name_systematic
;
Crystal-Structure Analysis at low temperature of Bergenin monohydrated, a
Constituent of Hurmiria Balsamifera.
;
_space_group_IT_number 19
_symmetry_cell_setting orthorhombic
_symmetry_space_group_name_Hall 'P 2ac 2ab'
_symmetry_space_group_name_H-M 'P 21 21 21'
_atom_sites_solution_hydrogens geom
_atom_sites_solution_primary direct
_atom_sites_solution_secondary difmap
_audit_creation_method SHELXL-97
_cell_angle_alpha 90.00
_cell_angle_beta 90.00
_cell_angle_gamma 90.00
_cell_formula_units_Z 4
_cell_length_a 7.484(2)
_cell_length_b 13.901(3)
_cell_length_c 14.132(4)
_cell_measurement_reflns_used 1951
_cell_measurement_temperature 120(2)
_cell_measurement_theta_max 27.48
_cell_measurement_theta_min 0.998
_cell_volume 1470.2(7)
_computing_cell_refinement 'HKL SCALEPACK (Otwinowski & Minor, 1997)'
_computing_data_collection 'COLLECT (Nonius, 1999)'
_computing_data_reduction 'HKL SCALEPACK'
_computing_molecular_graphics 'ORTEP-3 (Farrugia, 1997)'
_computing_publication_material 'WinGX (Farrugia, 1999)'
_computing_structure_refinement 'SHELXL97 (Sheldrick, 1997)'
_computing_structure_solution 'SHELXS97 (Sheldrick, 1997)'
_diffrn_ambient_temperature 120(2)
_diffrn_detector_area_resol_mean 9
_diffrn_measurement_device '95mm CCD camera on \k-goniostat'
_diffrn_measurement_device_type 'Nonius KappaCCD'
_diffrn_measurement_method '\f scans, and \w scans winth \k offsets'
_diffrn_radiation_monochromator 'horizonally mounted graphite crystal'
_diffrn_radiation_source 'fine-focus sealed tube'
_diffrn_radiation_type MoK\a
_diffrn_radiation_wavelength 0.71070
_diffrn_reflns_av_R_equivalents 0.0000
_diffrn_reflns_av_sigmaI/netI 0.0348
_diffrn_reflns_limit_h_max 9
_diffrn_reflns_limit_h_min 0
_diffrn_reflns_limit_k_max 17
_diffrn_reflns_limit_k_min 0
_diffrn_reflns_limit_l_max 18
_diffrn_reflns_limit_l_min 0
_diffrn_reflns_theta_max 27.53
_diffrn_reflns_theta_min 2.05
_diffrn_standards_decay_% 'no decay, variation 0.5'
_exptl_absorpt_coefficient_mu 0.135
_exptl_absorpt_correction_type none
_exptl_crystal_colour colorless
_exptl_crystal_density_diffrn 1.564
_exptl_crystal_density_method 'not measured'
_exptl_crystal_description prism
_exptl_crystal_F_000 728
_exptl_crystal_size_max 0.28
_exptl_crystal_size_mid 0.16
_exptl_crystal_size_min 0.14
_refine_diff_density_max 0.361
_refine_diff_density_min -0.440
_refine_ls_extinction_method none
_refine_ls_goodness_of_fit_ref 1.264
_refine_ls_hydrogen_treatment constr
_refine_ls_matrix_type full
_refine_ls_number_parameters 225
_refine_ls_number_reflns 1943
_refine_ls_number_restraints 0
_refine_ls_restrained_S_all 1.264
_refine_ls_R_factor_all 0.0478
_refine_ls_R_factor_gt 0.0369
_refine_ls_shift/su_max 0.001
_refine_ls_shift/su_mean 0.000
_refine_ls_structure_factor_coef Fsqd
_refine_ls_weighting_details 'calc w = 1/[\s^2^(Fo^2^)+(0.0760P)^2^+0.0815P] where P = (Fo^2^+2Fc^2^)/3'
_refine_ls_weighting_scheme calc
_refine_ls_wR_factor_gt 0.0969
_refine_ls_wR_factor_ref 0.1286
_reflns_number_gt 1713
_reflns_number_total 1943
_reflns_threshold_expression I>2\s(I)
_cod_data_source_file bt6136.cif
_cod_data_source_block I
_cod_depositor_comments
;
The following automatic conversions were performed:
'_symmetry_cell_setting' value 'Orthorhombic' changed to 'orthorhombic'
according to '/home/saulius/struct/CIF-dictionaries/cif_core.dic'
dictionary named 'cif_core.dic' version 2.4.1 from 2010-06-29.

Automatic conversion script
Id: cif_fix_enum 1527 2010-12-29 10:47:43Z saulius 

The following automatic conversions were performed:

'_symmetry_cell_setting' value 'Orthorhombic' changed to
'orthorhombic' according to
/home/saulius/struct/CIF-dictionaries/cif_core.dic dictionary named
'cif_core.dic' version 2.4.1 from 2010-06-29.

Automatic conversion script
Id: cif_fix_values 1715 2011-07-08 13:25:40Z adriana 
;
_cod_database_code 2201036
_cod_database_fobs_code 2201036

loop_
_symmetry_equiv_pos_as_xyz
'x, y, z'
'-x+1/2, -y, z+1/2'
'x+1/2, -y+1/2, -z'
'-x, y+1/2, -z+1/2'

loop_
_atom_site_label
_atom_site_fract_x
_atom_site_fract_y
_atom_site_fract_z
_atom_site_U_iso_or_equiv
_atom_site_adp_type
_atom_site_calc_flag
_atom_site_refinement_flags
_atom_site_occupancy
_atom_site_disorder_assembly
_atom_site_disorder_group
_atom_site_type_symbol
O1 0.4384(3) 0.24704(12) 0.61310(13) 0.0185(4) Uani d . 1 . . O
H1' 0.4004 0.2743 0.5640 0.028 Uiso calc R 1 . . H
O2 0.7872(3) 0.18240(13) 0.54694(14) 0.0180(4) Uani d . 1 . . O
H2' 0.8478 0.1392 0.5733 0.027 Uiso calc R 1 . . H
O3 0.7632(3) 0.04125(13) 0.40163(14) 0.0202(4) Uani d . 1 . . O
O4 0.9048(3) -0.04419(14) 0.29509(16) 0.0267(5) Uani d . 1 . . O
O5 0.5762(3) -0.36949(13) 0.29338(15) 0.0229(5) Uani d . 1 . . O
H5' 0.6639 -0.3691 0.2563 0.034 Uiso calc R 1 . . H
O6 0.2837(3) -0.34064(13) 0.39674(14) 0.0193(4) Uani d . 1 . . O
O7 0.2053(3) -0.16380(14) 0.47015(15) 0.0234(5) Uani d . 1 . . O
H7' 0.2042 -0.1105 0.4982 0.035 Uiso calc R 1 . . H
O8 0.3505(3) -0.00170(12) 0.53581(13) 0.0163(4) Uani d . 1 . . O
O9 0.0116(3) 0.04804(14) 0.62186(16) 0.0219(5) Uani d . 1 . . O
H9' 0.0042 -0.0091 0.6409 0.033 Uiso calc R 1 . . H
C1 0.3069(4) 0.09506(17) 0.56559(19) 0.0153(6) Uani d . 1 . . C
H1 0.2460 0.1297 0.5126 0.018 Uiso calc R 1 . . H
C2 0.4794(4) 0.14889(18) 0.59235(19) 0.0158(5) Uani d . 1 . . C
H2 0.5290 0.1187 0.6510 0.019 Uiso calc R 1 . . H
C3 0.6218(4) 0.14291(18) 0.5150(2) 0.0160(5) Uani d . 1 . . C
H3 0.5799 0.1823 0.4601 0.019 Uiso calc R 1 . . H
C4 0.6423(4) 0.04000(18) 0.48151(19) 0.0159(5) Uani d . 1 . . C
H4 0.6940 -0.0002 0.5334 0.019 Uiso calc R 1 . . H
C5 0.7796(4) -0.04043(19) 0.3503(2) 0.0195(6) Uani d . 1 . . C
C6 0.6445(4) -0.11722(19) 0.3619(2) 0.0180(5) Uani d . 1 . . C
C7 0.6766(4) -0.20623(19) 0.3187(2) 0.0185(6) Uani d . 1 . . C
H7 0.7813 -0.2160 0.2819 0.022 Uiso calc R 1 . . H
C8 0.5532(4) -0.28011(19) 0.3303(2) 0.0185(6) Uani d . 1 . . C
C9 0.3976(4) -0.26469(18) 0.3826(2) 0.0168(5) Uani d . 1 . . C
C10 0.3630(4) -0.17403(19) 0.4227(2) 0.0178(6) Uani d . 1 . . C
C11 0.4879(4) -0.10000(19) 0.41363(19) 0.0165(6) Uani d . 1 . . C
C12 0.4616(4) 0.00020(18) 0.45281(18) 0.0151(5) Uani d . 1 . . C
H12 0.4064 0.0424 0.4035 0.018 Uiso calc R 1 . . H
C13 0.1221(5) -0.3327(2) 0.3428(3) 0.0326(8) Uani d . 1 . . C
H13A 0.0520 -0.2780 0.3661 0.049 Uiso calc R 1 . . H
H13B 0.0522 -0.3919 0.3496 0.049 Uiso calc R 1 . . H
H13C 0.1515 -0.3227 0.2760 0.049 Uiso calc R 1 . . H
C14 0.1804(4) 0.08728(19) 0.6490(2) 0.0182(6) Uani d . 1 . . C
H14A 0.2348 0.0458 0.6981 0.022 Uiso calc R 1 . . H
H14B 0.1620 0.1519 0.6768 0.022 Uiso calc R 1 . . H
O1W 0.1539(3) 0.10674(14) 0.32174(15) 0.0215(5) Uani d . 1 . . O
H11W 0.0914 0.1562 0.3412 0.042(11) Uiso d R 1 . . H
H12W 0.0678 0.0601 0.3201 0.052(13) Uiso d R 1 . . H

loop_
_atom_site_aniso_label
_atom_site_aniso_U_11
_atom_site_aniso_U_22
_atom_site_aniso_U_33
_atom_site_aniso_U_12
_atom_site_aniso_U_13
_atom_site_aniso_U_23
O1 0.0210(10) 0.0132(8) 0.0214(10) 0.0020(8) -0.0015(9) -0.0015(7)
O2 0.0148(9) 0.0163(9) 0.0230(10) -0.0024(8) -0.0021(8) 0.0003(7)
O3 0.0209(10) 0.0173(9) 0.0223(10) -0.0033(8) 0.0083(9) -0.0044(8)
O4 0.0252(11) 0.0222(10) 0.0328(12) -0.0060(9) 0.0122(10) -0.0083(8)
O5 0.0234(11) 0.0126(9) 0.0326(12) 0.0001(8) 0.0078(10) -0.0039(8)
O6 0.0193(10) 0.0148(9) 0.0237(10) -0.0052(8) -0.0013(9) 0.0014(7)
O7 0.0175(10) 0.0241(10) 0.0288(11) -0.0038(9) 0.0074(9) -0.0068(9)
O8 0.0174(9) 0.0124(8) 0.0189(9) 0.0002(8) 0.0037(8) -0.0021(7)
O9 0.0164(10) 0.0180(9) 0.0314(11) -0.0008(8) -0.0004(9) 0.0041(8)
C1 0.0169(13) 0.0099(11) 0.0191(13) 0.0032(10) 0.0008(11) -0.0017(9)
C2 0.0186(13) 0.0118(12) 0.0171(12) 0.0002(10) -0.0009(11) -0.0008(9)
C3 0.0149(13) 0.0132(11) 0.0198(13) -0.0024(10) -0.0005(11) 0.0001(10)
C4 0.0155(12) 0.0155(12) 0.0167(12) -0.0022(11) 0.0035(11) -0.0002(10)
C5 0.0203(14) 0.0165(12) 0.0217(13) -0.0005(11) 0.0035(12) -0.0012(10)
C6 0.0170(13) 0.0168(12) 0.0201(13) -0.0017(11) 0.0012(12) -0.0002(10)
C7 0.0183(14) 0.0180(12) 0.0192(13) 0.0014(11) 0.0016(12) -0.0010(10)
C8 0.0221(15) 0.0153(12) 0.0180(13) 0.0029(11) -0.0010(12) 0.0002(10)
C9 0.0175(13) 0.0138(11) 0.0191(13) -0.0028(10) -0.0007(11) 0.0011(10)
C10 0.0165(13) 0.0195(12) 0.0173(13) -0.0009(11) 0.0009(11) -0.0012(11)
C11 0.0185(13) 0.0168(12) 0.0141(12) -0.0015(10) -0.0014(11) -0.0005(9)
C12 0.0159(13) 0.0149(12) 0.0145(12) -0.0007(11) 0.0019(10) -0.0004(9)
C13 0.0289(17) 0.0294(16) 0.0396(19) -0.0128(14) -0.0123(15) 0.0067(14)
C14 0.0150(14) 0.0188(13) 0.0206(14) -0.0004(10) 0.0001(11) -0.0015(10)
O1W 0.0191(10) 0.0181(9) 0.0274(11) 0.0007(8) 0.0027(9) 0.0009(8)

loop_
_atom_type_symbol
_atom_type_description
_atom_type_scat_dispersion_real
_atom_type_scat_dispersion_imag
_atom_type_scat_source
C C 0.0033 0.0016 'International Tables Vol C Tables 4.2.6.8 and 6.1.1.4'
H H 0.0000 0.0000 'International Tables Vol C Tables 4.2.6.8 and 6.1.1.4'
O O 0.0106 0.0060 'International Tables Vol C Tables 4.2.6.8 and 6.1.1.4'

loop_
_diffrn_reflns_number
1943

loop_
_geom_angle_atom_site_label_1
_geom_angle_atom_site_label_2
_geom_angle_atom_site_label_3
_geom_angle
_geom_angle_publ_flag
C2 O1 H1' 109.5 no
C3 O2 H2' 109.5 no
C5 O3 C4 117.7(2) yes
C8 O5 H5' 109.5 no
C9 O6 C13 112.8(2) yes
C10 O7 H7' 109.5 no
C12 O8 C1 110.52(19) yes
C14 O9 H9' 109.5 no
O8 C1 C14 107.50(19) yes
O8 C1 C2 109.5(2) yes
C14 C1 C2 111.6(2) no
O8 C1 H1 109.4 no
C14 C1 H1 109.4 no
C2 C1 H1 109.4 no
O1 C2 C3 110.4(2) no
O1 C2 C1 109.5(2) no
C3 C2 C1 112.5(2) no
O1 C2 H2 108.1 no
C3 C2 H2 108.1 no
C1 C2 H2 108.1 no
O2 C3 C4 112.0(2) no
O2 C3 C2 110.9(2) no
C4 C3 C2 110.2(2) no
O2 C3 H3 107.9 no
C4 C3 H3 107.9 no
C2 C3 H3 107.9 no
O3 C4 C3 107.2(2) yes
O3 C4 C12 110.7(2) yes
C3 C4 C12 109.7(2) no
O3 C4 H4 109.7 no
C3 C4 H4 109.7 no
C12 C4 H4 109.7 no
O4 C5 O3 116.6(2) yes
O4 C5 C6 124.4(2) no
O3 C5 C6 119.0(2) no
C7 C6 C11 121.5(2) no
C7 C6 C5 118.1(2) no
C11 C6 C5 120.4(2) no
C8 C7 C6 119.1(3) no
C8 C7 H7 120.4 no
C6 C7 H7 120.4 no
O5 C8 C7 123.1(3) no
O5 C8 C9 116.7(2) no
C7 C8 C9 120.2(2) no
O6 C9 C8 118.5(2) yes
O6 C9 C10 121.1(2) no
C8 C9 C10 120.3(2) no
O7 C10 C11 123.2(2) no
O7 C10 C9 116.8(2) no
C11 C10 C9 120.0(3) no
C10 C11 C6 118.8(2) no
C10 C11 C12 123.9(2) no
C6 C11 C12 117.2(2) no
O8 C12 C11 110.9(2) yes
O8 C12 C4 107.7(2) yes
C11 C12 C4 108.5(2) no
O8 C12 H12 109.9 no
C11 C12 H12 109.9 no
C4 C12 H12 109.9 no
O6 C13 H13A 109.5 no
O6 C13 H13B 109.5 no
H13A C13 H13B 109.5 no
O6 C13 H13C 109.5 no
H13A C13 H13C 109.5 no
H13B C13 H13C 109.5 no
O9 C14 C1 111.8(2) yes
O9 C14 H14A 109.3 no
C1 C14 H14A 109.3 no
O9 C14 H14B 109.3 no
C1 C14 H14B 109.3 no
H14A C14 H14B 107.9 no
H11W O1W H12W 100.8 no

loop_
_geom_bond_atom_site_label_1
_geom_bond_atom_site_label_2
_geom_bond_site_symmetry_2
_geom_bond_distance
_geom_bond_publ_flag
O1 C2 . 1.429(3) yes
O1 H1' . 0.8400 no
O2 C3 . 1.428(3) yes
O2 H2' . 0.8400 no
O3 C5 . 1.353(3) yes
O3 C4 . 1.447(3) yes
O4 C5 . 1.221(4) no
O5 C8 . 1.358(3) no
O5 H5' . 0.8400 no
O6 C9 . 1.372(3) yes
O6 C13 . 1.434(4) yes
O7 C10 . 1.364(3) no
O7 H7' . 0.8400 no
O8 C12 . 1.438(3) yes
O8 C1 . 1.447(3) yes
O9 C14 . 1.429(3) yes
O9 H9' . 0.8400 no
C1 C14 . 1.516(4) yes
C1 C2 . 1.539(4) yes
C1 H1 . 1.0000 no
C2 C3 . 1.529(4) yes
C2 H2 . 1.0000 no
C3 C4 . 1.515(3) yes
C3 H3 . 1.0000 no
C4 C12 . 1.517(4) yes
C4 H4 . 1.0000 no
C5 C6 . 1.480(4) yes
C6 C7 . 1.401(4) no
C6 C11 . 1.402(4) no
C7 C8 . 1.391(4) no
C7 H7 . 0.9500 no
C8 C9 . 1.396(4) no
C9 C10 . 1.406(4) no
C10 C11 . 1.396(4) no
C11 C12 . 1.512(3) no
C12 H12 . 1.0000 no
C13 H13A . 0.9800 no
C13 H13B . 0.9800 no
C13 H13C . 0.9800 no
C14 H14A . 0.9900 no
C14 H14B . 0.9900 no
O1W H11W . 0.8760 no
O1W H12W . 0.9142 no

loop_
_geom_hbond_atom_site_label_D
_geom_hbond_atom_site_label_H
_geom_hbond_atom_site_label_A
_geom_hbond_site_symmetry_A
_geom_hbond_distance_DH
_geom_hbond_distance_HA
_geom_hbond_distance_DA
_geom_hbond_angle_DHA
_geom_hbond_publ_flag
O1 H1' O2 3_456 0.84 1.88 2.714(2) 170 yes
O2 H2' O9 1_655 0.84 1.89 2.725(2) 171 yes
O5 H5' O1W 4_645 0.84 1.78 2.613(2) 169 yes
O7 H7' O8 1_555 0.84 1.94 2.668(2) 144 yes
O9 H9' O5 3_446 0.84 2.00 2.799(2) 158 yes
O1W H11W O1 3_456 0.88 1.88 2.753(2) 174 yes
O1W H12W O3 1_455 0.91 2.57 3.265(2) 133 yes
O1W H12W O4 1_455 0.91 1.93 2.834(2) 170 yes
C2 H2 O4 2_655 1.00 2.34 3.327(3) 170 yes
C4 H4 O6 3_546 1.00 2.51 3.427(2) 152 yes
C12 H12 O1W 1_555 1.00 2.39 3.306(3) 152 yes
C13 H13A O7 1_555 0.98 2.44 3.019(3) 117 yes

loop_
_geom_torsion_atom_site_label_1
_geom_torsion_atom_site_label_2
_geom_torsion_atom_site_label_3
_geom_torsion_atom_site_label_4
_geom_torsion
C12 O8 C1 C14 176.4(2)
C12 O8 C1 C2 -62.3(3)
O8 C1 C2 O1 174.54(19)
C14 C1 C2 O1 -66.6(3)
O8 C1 C2 C3 51.4(3)
C14 C1 C2 C3 170.3(2)
O1 C2 C3 O2 65.0(3)
C1 C2 C3 O2 -172.3(2)
O1 C2 C3 C4 -170.4(2)
C1 C2 C3 C4 -47.8(3)
C5 O3 C4 C3 -169.6(2)
C5 O3 C4 C12 -50.0(3)
O2 C3 C4 O3 -62.4(3)
C2 C3 C4 O3 173.6(2)
O2 C3 C4 C12 177.4(2)
C2 C3 C4 C12 53.4(3)
C4 O3 C5 O4 -166.7(2)
C4 O3 C5 C6 15.2(4)
O4 C5 C6 C7 10.9(4)
O3 C5 C6 C7 -171.2(3)
O4 C5 C6 C11 -168.2(3)
O3 C5 C6 C11 9.8(4)
C11 C6 C7 C8 -2.3(4)
C5 C6 C7 C8 178.7(3)
C6 C7 C8 O5 -177.9(3)
C6 C7 C8 C9 1.4(4)
C13 O6 C9 C8 -107.9(3)
C13 O6 C9 C10 74.5(3)
O5 C8 C9 O6 2.8(4)
C7 C8 C9 O6 -176.6(3)
O5 C8 C9 C10 -179.5(3)
C7 C8 C9 C10 1.1(4)
O6 C9 C10 O7 -4.5(4)
C8 C9 C10 O7 177.9(2)
O6 C9 C10 C11 174.9(2)
C8 C9 C10 C11 -2.7(4)
O7 C10 C11 C6 -178.8(3)
C9 C10 C11 C6 1.8(4)
O7 C10 C11 C12 -1.6(4)
C9 C10 C11 C12 179.0(3)
C7 C6 C11 C10 0.7(4)
C5 C6 C11 C10 179.7(3)
C7 C6 C11 C12 -176.7(3)
C5 C6 C11 C12 2.3(4)
C1 O8 C12 C11 -172.6(2)
C1 O8 C12 C4 68.8(2)
C10 C11 C12 O8 29.4(4)
C6 C11 C12 O8 -153.3(2)
C10 C11 C12 C4 147.6(3)
C6 C11 C12 C4 -35.2(3)
O3 C4 C12 O8 178.3(2)
C3 C4 C12 O8 -63.6(3)
O3 C4 C12 C11 58.1(3)
C3 C4 C12 C11 176.3(2)
O8 C1 C14 O9 -67.1(3)
C2 C1 C14 O9 172.8(2)

loop_
_cod_related_entry_id
_cod_related_entry_database
_cod_related_entry_code
1 ChemSpider 30654656
